data_2228133
loop_
_publ_author_name
'Li, Shi-Jie'
'Hu, Shi-Wei'
'Song, Wen-Dong'
'Qin, Pei-Wen'
'Ma, Xiao-Tian'

_publ_section_title
;
 Hexaaquanickel(II) 4,4'-(1,2-dihydroxyethane-1,2-diyl)dibenzoate
 monohydrate
;
_journal_coeditor_code XU5046
_journal_issue 11
_journal_name_full 'Acta Crystallographica Section E'
_journal_page_first m1383
_journal_paper_doi 10.1107/S1600536810039917
_journal_volume 66
_journal_year 2010
_chemical_formula_iupac '[Ni (H2 O)6] (C16 H12 O6), H2 O'
_chemical_formula_moiety 'H12 Ni O6 2+, C16 H12 O6 2-, H2 O'
_chemical_formula_sum 'C16 H26 Ni O13'
_chemical_formula_weight 485.08
_chemical_name_systematic
;
Hexaaquanickel(II) 4,4'-(1,2-dihydroxyethane-1,2-diyl)dibenzoate monohydrate
;
_space_group_IT_number 11
_symmetry_cell_setting monoclinic
_symmetry_space_group_name_Hall '-P 2yb'
_symmetry_space_group_name_H-M 'P 1 21/m 1'
_atom_sites_solution_hydrogens geom
_atom_sites_solution_primary direct
_atom_sites_solution_secondary difmap
_audit_creation_method SHELXL-97
_cell_angle_alpha 90.00
_cell_angle_beta 103.95(3)
_cell_angle_gamma 90.00
_cell_formula_units_Z 2
_cell_length_a 6.0189(12)
_cell_length_b 20.436(4)
_cell_length_c 8.6096(17)
_cell_measurement_reflns_used 3600
_cell_measurement_temperature 293(2)
_cell_measurement_theta_max 28
_cell_measurement_theta_min 1.36
_cell_volume 1027.8(4)
_computing_cell_refinement 'RAPID-AUTO (Rigaku, 1998)'
_computing_data_collection 'RAPID-AUTO (Rigaku, 1998)'
_computing_data_reduction 'CrystalStructure (Rigaku/MSC, 2002)'
_computing_molecular_graphics 'ORTEPII (Johnson, 1976)'
_computing_publication_material 'SHELXL97 (Sheldrick, 2008)'
_computing_structure_refinement 'SHELXL97 (Sheldrick, 2008)'
_computing_structure_solution 'SHELXS97 (Sheldrick, 2008)'
_diffrn_ambient_temperature 293(2)
_diffrn_measured_fraction_theta_full 0.994
_diffrn_measured_fraction_theta_max 0.994
_diffrn_measurement_device_type 'Rigaku/MSC Mercury CCD'
_diffrn_measurement_method \w
_diffrn_radiation_monochromator graphite
_diffrn_radiation_source 'fine-focus sealed tube'
_diffrn_radiation_type MoK\a
_diffrn_radiation_wavelength 0.71073
_diffrn_reflns_av_R_equivalents 0.0357
_diffrn_reflns_av_sigmaI/netI 0.0280
_diffrn_reflns_limit_h_max 7
_diffrn_reflns_limit_h_min -7
_diffrn_reflns_limit_k_max 25
_diffrn_reflns_limit_k_min -25
_diffrn_reflns_limit_l_max 9
_diffrn_reflns_limit_l_min -10
_diffrn_reflns_number 9071
_diffrn_reflns_theta_full 26.19
_diffrn_reflns_theta_max 26.19
_diffrn_reflns_theta_min 3.15
_diffrn_standards_number 0
_exptl_absorpt_coefficient_mu 1.010
_exptl_absorpt_correction_T_max 0.8158
_exptl_absorpt_correction_T_min 0.7514
_exptl_absorpt_correction_type multi-scan
_exptl_absorpt_process_details '(REQAB; Jacobson, 1998)'
_exptl_crystal_colour green
_exptl_crystal_density_diffrn 1.567
_exptl_crystal_density_method 'not measured'
_exptl_crystal_description block
_exptl_crystal_F_000 508
_exptl_crystal_size_max 0.30
_exptl_crystal_size_mid 0.25
_exptl_crystal_size_min 0.21
_refine_diff_density_max 0.560
_refine_diff_density_min -0.542
_refine_ls_extinction_method none
_refine_ls_goodness_of_fit_ref 1.031
_refine_ls_hydrogen_treatment constr
_refine_ls_matrix_type full
_refine_ls_number_parameters 142
_refine_ls_number_reflns 2120
_refine_ls_number_restraints 0
_refine_ls_restrained_S_all 1.031
_refine_ls_R_factor_all 0.0728
_refine_ls_R_factor_gt 0.0707
_refine_ls_shift/su_max 0.000
_refine_ls_shift/su_mean 0.000
_refine_ls_structure_factor_coef Fsqd
_refine_ls_weighting_details 'calc w=1/[\s^2^(Fo^2^)+(0.0400P)^2^+10.0000P] where P=(Fo^2^+2Fc^2^)/3'
_refine_ls_weighting_scheme calc
_refine_ls_wR_factor_gt 0.1825
_refine_ls_wR_factor_ref 0.1836
_reflns_number_gt 2024
_reflns_number_total 2120
_reflns_threshold_expression I>2\s(I)
_cod_data_source_file xu5046.cif
_cod_data_source_block I
_cod_original_sg_symbol_H-M 'P 21/m'
_cod_database_code 2228133
_cod_database_fobs_code 2228133

loop_
_symmetry_equiv_pos_as_xyz
'x, y, z'
'-x, y+1/2, -z'
'-x, -y, -z'
'x, -y-1/2, z'

loop_
_atom_site_type_symbol
_atom_site_label
_atom_site_fract_x
_atom_site_fract_y
_atom_site_fract_z
_atom_site_U_iso_or_equiv
_atom_site_adp_type
_atom_site_calc_flag
_atom_site_refinement_flags
_atom_site_occupancy
_atom_site_disorder_assembly
_atom_site_disorder_group
Ni Ni1 0.14235(16) 0.2500 0.95708(11) 0.0242(3) Uani d S 1 . .
O O1W -0.2105(8) 0.2500 0.8578(6) 0.0279(11) Uani d S 1 . .
H H1W -0.2488 0.2152 0.8065 0.042 Uiso d R 1 . .
O O2W 0.1795(7) 0.1762(3) 0.8058(6) 0.0555(14) Uani d . 1 . .
H H3W 0.2947 0.1584 0.7850 0.083 Uiso d R 1 . .
H H4W 0.0631 0.1713 0.7301 0.083 Uiso d R 1 . .
O O3W 0.4872(10) 0.2500 1.0567(7) 0.0504(18) Uani d S 1 . .
H H5W 0.5246 0.2500 1.1572 0.076 Uiso d SR 1 . .
H H6W 0.6021 0.2500 1.0175 0.076 Uiso d SR 1 . .
O O4W 0.0917(8) 0.3180(2) 1.1214(5) 0.0439(11) Uani d . 1 . .
H H7W 0.0201 0.3101 1.1918 0.066 Uiso d R 1 . .
H H8W 0.0439 0.3509 1.0647 0.066 Uiso d R 1 . .
O O1 0.5811(7) 0.1431(2) 0.7095(5) 0.0438(11) Uani d . 1 . .
O O2 0.8274(7) 0.1532(3) 0.5570(6) 0.0559(14) Uani d . 1 . .
O O3 0.1710(8) -0.0731(2) 0.0238(6) 0.0478(12) Uani d . 1 . .
H H10 0.2666 -0.0921 0.1056 0.072 Uiso d R 1 . .
C C1 0.6426(10) 0.1337(3) 0.5802(8) 0.0404(15) Uani d . 1 . .
C C2 0.4864(9) 0.0953(3) 0.4462(7) 0.0352(13) Uani d . 1 . .
C C3 0.2822(10) 0.0692(3) 0.4681(8) 0.0401(14) Uani d . 1 . .
H H1 0.2394 0.0765 0.5635 0.048 Uiso calc R 1 . .
C C4 0.1421(10) 0.0323(3) 0.3473(7) 0.0397(14) Uani d . 1 . .
H H2 0.0051 0.0155 0.3621 0.048 Uiso calc R 1 . .
C C5 0.2046(10) 0.0205(3) 0.2063(7) 0.0364(14) Uani d . 1 . .
C C6 0.5483(10) 0.0834(3) 0.3050(8) 0.0416(15) Uani d . 1 . .
H H4 0.6852 0.1004 0.2903 0.050 Uiso calc R 1 . .
C C7 0.4090(11) 0.0465(3) 0.1839(8) 0.0432(15) Uani d . 1 . .
H H3 0.4520 0.0392 0.0886 0.052 Uiso calc R 1 . .
C C8 0.0514(10) -0.0204(3) 0.0746(7) 0.0389(14) Uani d . 1 . .
H H9 -0.0740 -0.0384 0.1158 0.047 Uiso calc R 1 . .
O O5W 0.8270(14) 0.2500 0.3307(9) 0.097(4) Uani d S 1 . .
H H9W 0.8455 0.2192 0.3971 0.145 Uiso d R 1 . .

loop_
_atom_site_aniso_label
_atom_site_aniso_U_11
_atom_site_aniso_U_22
_atom_site_aniso_U_33
_atom_site_aniso_U_12
_atom_site_aniso_U_13
_atom_site_aniso_U_23
Ni1 0.0219(5) 0.0290(5) 0.0213(5) 0.000 0.0045(3) 0.000
O1W 0.024(2) 0.026(3) 0.032(3) 0.000 0.003(2) 0.000
O2W 0.028(2) 0.076(4) 0.056(3) 0.008(2) -0.003(2) -0.036(3)
O3W 0.027(3) 0.099(6) 0.021(3) 0.000 -0.003(2) 0.000
O4W 0.048(2) 0.045(3) 0.037(2) -0.002(2) 0.0068(19) -0.010(2)
O1 0.036(2) 0.041(2) 0.045(3) -0.0026(19) -0.0069(19) -0.011(2)
O2 0.032(2) 0.071(3) 0.058(3) -0.013(2) -0.002(2) -0.027(3)
O3 0.050(3) 0.030(2) 0.052(3) 0.004(2) -0.010(2) -0.007(2)
C1 0.033(3) 0.033(3) 0.045(4) 0.005(3) -0.012(3) -0.014(3)
C2 0.029(3) 0.028(3) 0.039(3) 0.003(2) -0.010(2) -0.009(2)
C3 0.038(3) 0.036(3) 0.040(3) -0.001(3) -0.003(3) -0.006(3)
C4 0.036(3) 0.035(3) 0.041(3) -0.007(3) -0.006(3) -0.003(3)
C5 0.035(3) 0.022(3) 0.041(3) 0.001(2) -0.013(2) -0.002(2)
C6 0.031(3) 0.039(3) 0.047(4) -0.001(3) -0.005(3) -0.013(3)
C7 0.039(3) 0.041(3) 0.041(3) 0.002(3) -0.007(3) -0.010(3)
C8 0.036(3) 0.028(3) 0.044(3) 0.000(2) -0.009(3) -0.008(3)
O5W 0.062(5) 0.197(12) 0.033(4) 0.000 0.015(4) 0.000

loop_
_atom_type_symbol
_atom_type_description
_atom_type_scat_dispersion_real
_atom_type_scat_dispersion_imag
_atom_type_scat_source
C C 0.0033 0.0016 'International Tables Vol C Tables 4.2.6.8 and 6.1.1.4'
H H 0.0000 0.0000 'International Tables Vol C Tables 4.2.6.8 and 6.1.1.4'
Ni Ni 0.3393 1.1124 'International Tables Vol C Tables 4.2.6.8 and 6.1.1.4'
O O 0.0106 0.0060 'International Tables Vol C Tables 4.2.6.8 and 6.1.1.4'

loop_
_geom_angle_atom_site_label_1
_geom_angle_atom_site_label_2
_geom_angle_atom_site_label_3
_geom_angle_site_symmetry_1
_geom_angle_site_symmetry_3
_geom_angle
_geom_angle_publ_flag
O2W Ni1 O2W 4_565 . 95.4(3) ?
O2W Ni1 O3W 4_565 . 90.66(17) ?
O2W Ni1 O3W . . 90.66(17) ?
O2W Ni1 O4W 4_565 . 89.8(2) ?
O2W Ni1 O4W . . 174.6(2) ?
O3W Ni1 O4W . . 90.87(18) ?
O2W Ni1 O4W 4_565 4_565 174.6(2) ?
O2W Ni1 O4W . 4_565 89.8(2) ?
O3W Ni1 O4W . 4_565 90.87(18) ?
O4W Ni1 O4W . 4_565 85.0(3) ?
O2W Ni1 O1W 4_565 . 89.75(16) ?
O2W Ni1 O1W . . 89.75(16) ?
O3W Ni1 O1W . . 179.4(2) ?
O4W Ni1 O1W . . 88.68(17) ?
O4W Ni1 O1W 4_565 . 88.68(17) ?
Ni1 O1W H1W . . 109.7 ?
Ni1 O2W H3W . . 132.8 ?
Ni1 O2W H4W . . 112.6 ?
H3W O2W H4W . . 111.1 ?
Ni1 O3W H5W . . 115.1 ?
Ni1 O3W H6W . . 133.0 ?
H5W O3W H6W . . 111.9 ?
Ni1 O4W H7W . . 123.6 ?
Ni1 O4W H8W . . 103.2 ?
H7W O4W H8W . . 114.1 ?
C8 O3 H10 . . 111.6 ?
O2 C1 O1 . . 123.7(5) ?
O2 C1 C2 . . 117.2(6) ?
O1 C1 C2 . . 119.1(6) ?
C6 C2 C3 . . 119.2(5) ?
C6 C2 C1 . . 120.8(6) ?
C3 C2 C1 . . 120.0(6) ?
C4 C3 C2 . . 120.1(6) ?
C4 C3 H1 . . 119.9 ?
C2 C3 H1 . . 119.9 ?
C5 C4 C3 . . 120.5(6) ?
C5 C4 H2 . . 119.7 ?
C3 C4 H2 . . 119.7 ?
C4 C5 C7 . . 119.5(5) ?
C4 C5 C8 . . 120.4(6) ?
C7 C5 C8 . . 120.1(6) ?
C2 C6 C7 . . 121.0(6) ?
C2 C6 H4 . . 119.5 ?
C7 C6 H4 . . 119.5 ?
C6 C7 C5 . . 119.7(6) ?
C6 C7 H3 . . 120.2 ?
C5 C7 H3 . . 120.2 ?
O3 C8 C5 . . 112.6(5) ?
O3 C8 C8 . 3 106.6(7) ?
C5 C8 C8 . 3 112.0(6) ?
O3 C8 H9 . . 108.5 ?
C5 C8 H9 . . 108.5 ?
C8 C8 H9 3 . 108.5 ?

loop_
_geom_bond_atom_site_label_1
_geom_bond_atom_site_label_2
_geom_bond_site_symmetry_2
_geom_bond_distance
_geom_bond_publ_flag
Ni1 O2W 4_565 2.039(5) ?
Ni1 O2W . 2.039(4) ?
Ni1 O3W . 2.046(6) ?
Ni1 O4W . 2.058(4) ?
Ni1 O4W 4_565 2.058(4) ?
Ni1 O1W . 2.090(5) ?
O1W H1W . 0.8400 ?
O2W H3W . 0.8400 ?
O2W H4W . 0.8400 ?
O3W H5W . 0.8400 ?
O3W H6W . 0.8400 ?
O4W H7W . 0.8400 ?
O4W H8W . 0.8398 ?
O1 C1 . 1.269(8) ?
O2 C1 . 1.242(8) ?
O3 C8 . 1.422(7) ?
O3 H10 . 0.8851 ?
C1 C2 . 1.519(7) ?
C2 C6 . 1.376(9) ?
C2 C3 . 1.393(9) ?
C3 C4 . 1.392(8) ?
C3 H1 . 0.9300 ?
C4 C5 . 1.377(9) ?
C4 H2 . 0.9300 ?
C5 C7 . 1.395(9) ?
C5 C8 . 1.526(7) ?
C6 C7 . 1.393(8) ?
C6 H4 . 0.9300 ?
C7 H3 . 0.9300 ?
C8 C8 3 1.531(12) ?
C8 H9 . 0.9800 ?
O5W H9W . 0.8396 ?

loop_
_geom_hbond_atom_site_label_D
_geom_hbond_atom_site_label_H
_geom_hbond_atom_site_label_A
_geom_hbond_site_symmetry_A
_geom_hbond_distance_DH
_geom_hbond_distance_HA
_geom_hbond_distance_DA
_geom_hbond_angle_DHA
O3 H10 O1 3_656 0.89 1.94 2.810(6) 168.0
O1W H1W O1 1_455 0.84 1.87 2.684(5) 162.3
O2W H3W O1 . 0.84 2.01 2.821(6) 162.6
O2W H4W O2 1_455 0.84 1.83 2.667(6) 173.5
O3W H5W O5W 1_556 0.84 2.06 2.724(10) 135.9
O3W H6W O1W 1_655 0.84 1.98 2.783(8) 160.5
O4W H7W O5W 1_456 0.84 2.23 3.017(8) 156.7
O4W H8W O3 2_556 0.84 2.05 2.840(6) 157.1
O5W H9W O2 . 0.84 1.95 2.776(8) 168.2

loop_
_geom_torsion_atom_site_label_1
_geom_torsion_atom_site_label_2
_geom_torsion_atom_site_label_3
_geom_torsion_atom_site_label_4
_geom_torsion_site_symmetry_1
_geom_torsion_site_symmetry_2
_geom_torsion_site_symmetry_3
_geom_torsion_site_symmetry_4
_geom_torsion
_geom_torsion_publ_flag
O2 C1 C2 C6 . . . . -0.5(9) ?
O1 C1 C2 C6 . . . . -179.2(6) ?
O2 C1 C2 C3 . . . . 176.7(6) ?
O1 C1 C2 C3 . . . . -2.0(9) ?
C6 C2 C3 C4 . . . . -0.7(9) ?
C1 C2 C3 C4 . . . . -178.0(6) ?
C2 C3 C4 C5 . . . . 0.8(9) ?
C3 C4 C5 C7 . . . . -0.7(9) ?
C3 C4 C5 C8 . . . . 179.6(5) ?
C3 C2 C6 C7 . . . . 0.7(9) ?
C1 C2 C6 C7 . . . . 177.9(6) ?
C2 C6 C7 C5 . . . . -0.6(10) ?
C4 C5 C7 C6 . . . . 0.6(9) ?
C8 C5 C7 C6 . . . . -179.6(5) ?
C4 C5 C8 O3 . . . . -126.7(6) ?
C7 C5 C8 O3 . . . . 53.5(8) ?
C4 C5 C8 C8 . . . 3 113.2(8) ?
C7 C5 C8 C8 . . . 3 -66.6(9) ?
